data_7027209
loop_
_publ_author_name
'Noro, Shin-ichiro'
'Kondo, Mitsuru'
'Ishii, Tomohiko'
'Kitagawa, Susumu'
'Matsuzaka, Hiroyuki'

_publ_section_title
;
 Syntheses and crystal structures of iron co-ordination polymers with
 4,4&#x2032;-bipyridine (4,4&#x2032;-bpy) and 4,4&#x2032;-azopyridine
 (azpy). Two-dimensional networks supported by hydrogen bonding,
 {[Fe(azpy)(NCS)2(MeOH)2]&#x00B7;azpy}n and
 {[Fe(4,4&#x2032;-bpy)(NCS)2(H2O)2]&#x00B7;4,4&#x2032;-bpy}n
;
_journal_issue 10
_journal_name_full 'Journal of the Chemical Society, Dalton Transactions'
_journal_page_first 1569
_journal_paper_doi 10.1039/a809523j
_journal_year 1999
_chemical_formula_sum 'C24 H22 Fe N10 O2 S2'
_chemical_formula_weight 602.47
_space_group_IT_number 14
_symmetry_cell_setting monoclinic
_symmetry_Int_Tables_number 14
_symmetry_space_group_name_Hall '-P 2ybc'
_symmetry_space_group_name_H-M 'P 1 21/c 1'
_audit_creation_date 'Mon Oct 19 18:31:07 1998'
_audit_creation_method 'from TEXRAY.INF file'
_cell_angle_alpha 90
_cell_angle_beta 94.65(3)
_cell_angle_gamma 90
_cell_formula_units_Z 2
_cell_length_a 7.232(4)
_cell_length_b 16.960(3)
_cell_length_c 11.950(3)
_cell_measurement_reflns_used 0
_cell_measurement_temperature 288.2
_cell_measurement_theta_max 51.0
_cell_measurement_theta_min 6.0
_cell_volume 1460.9(9)
_computing_cell_refinement 'MSC/AFC Diffractometer Control'
_computing_data_collection 'MSC/AFC Diffractometer Control'
_computing_data_reduction teXsan
_computing_publication_material teXsan
_computing_structure_refinement teXsan
_computing_structure_solution SHELXS86
_diffrn_ambient_temperature 288.2
_diffrn_measurement_device 'Rigaku RAXISIV'
_diffrn_orient_matrix_UB_11 0.00000
_diffrn_orient_matrix_UB_12 0.00000
_diffrn_orient_matrix_UB_13 0.00000
_diffrn_orient_matrix_UB_21 0.00000
_diffrn_orient_matrix_UB_22 0.00000
_diffrn_orient_matrix_UB_23 0.00000
_diffrn_orient_matrix_UB_31 0.00000
_diffrn_orient_matrix_UB_32 0.00000
_diffrn_orient_matrix_UB_33 0.00000
_diffrn_radiation_detector 'Imaging Plate'
_diffrn_radiation_monochromator graphite
_diffrn_radiation_source 'Rigaku rotating anode'
_diffrn_radiation_type 'Mo K\a'
_diffrn_radiation_wavelength 0.7107
_diffrn_reflns_av_R_equivalents 0.00
_diffrn_reflns_av_sigmaI/netI 0.193
_diffrn_reflns_limit_h_max 8
_diffrn_reflns_limit_h_min 0
_diffrn_reflns_limit_k_max 20
_diffrn_reflns_limit_k_min 0
_diffrn_reflns_limit_l_max 13
_diffrn_reflns_limit_l_min -14
_diffrn_reflns_number 2004
_diffrn_reflns_reduction_process 'Lp corrections applied'
_diffrn_reflns_theta_max 51.4
_diffrn_reflns_theta_min 6.00
_exptl_absorpt_coefficient_mu 0.698
_exptl_absorpt_correction_type none
_exptl_crystal_colour 'dark red'
_exptl_crystal_density_diffrn 1.369
_exptl_crystal_density_meas ?
_exptl_crystal_description plate
_exptl_crystal_F_000 620.00
_exptl_crystal_size_max 0.200
_exptl_crystal_size_mid 0.100
_exptl_crystal_size_min 0.100
_refine_diff_density_max 0.35
_refine_diff_density_min -0.38
_refine_ls_extinction_coef 0.0044(9)
_refine_ls_extinction_method 'Zachariasen(1967) type 2 Gaussian'
_refine_ls_goodness_of_fit_obs 1.423
_refine_ls_hydrogen_treatment noref
_refine_ls_matrix_type full
_refine_ls_number_constraints 0
_refine_ls_number_parameters 179
_refine_ls_number_reflns 1168
_refine_ls_number_restraints 0
_refine_ls_R_factor_obs 0.0634
_refine_ls_shift/esd_max 0.0430
_refine_ls_shift/esd_mean 0.0040
_refine_ls_structure_factor_coef F
_refine_ls_weighting_details 'w = 1/[\s^2^(Fo) + 0.00002|Fo|^2^]'
_refine_ls_weighting_scheme calc
_refine_ls_wR_factor_obs 0.0638
_reflns_number_observed 1168
_reflns_number_total 2004
_reflns_observed_criterion >2.5sigma(I)
_cod_data_source_file 809523jsup1.cif
_cod_data_source_block Feazpy2NCS2MeOH2
_cod_depositor_comments
;
The following automatic conversions were performed:

'_exptl_crystal_density_meas' value 'not measured' was changed to '?'
- the value is perceived as not measured.

Automatic conversion script
Id: cif_fix_values 3008 2015-01-20 13:52:24Z robertas 

The following automatic conversions were performed:

'_refine_ls_weighting_scheme' value 'w = 1/[\s^2^(Fo) +
0.00002|Fo|^2^]' was changed to 'calc'. New tag
'_refine_ls_weighting_details' was created. The value of the new tag
was set to 'w = 1/[\s^2^(Fo) + 0.00002|Fo|^2^]'.

Automatic conversion script
Id: cif_fix_values 3143 2015-03-26 13:38:13Z robertas 
;
_cod_original_cell_volume 1460.9(7)
_cod_original_sg_symbol_H-M 'P 21/c     '
_cod_original_formula_sum 'C24 H22 Fe N10 O2 S2 '
_cod_database_code 7027209

loop_
_symmetry_equiv_pos_as_xyz
'   +x,   +y,   +z'
'   -x,1/2+y,1/2-z'
'   -x,   -y,   -z'
'   +x,1/2-y,1/2+z'

loop_
_atom_site_aniso_label
_atom_site_aniso_U_11
_atom_site_aniso_U_22
_atom_site_aniso_U_33
_atom_site_aniso_U_12
_atom_site_aniso_U_13
_atom_site_aniso_U_23
Fe(1) 0.040(1) 0.0289(9) 0.0315(8) 0.008(1) -0.0038(7) -0.0035(9)
S(1) 0.070(2) 0.040(2) 0.177(3) 0.019(2) 0.024(2) -0.012(2)
O(1) 0.041(4) 0.035(4) 0.053(3) 0.006(3) 0.015(3) -0.001(3)
N(1) 0.048(4) 0.031(4) 0.033(3) 0.000(4) -0.006(3) -0.005(4)
N(2) 0.043(5) 0.040(5) 0.038(4) -0.007(4) -0.001(4) -0.002(3)
N(3) 0.068(7) 0.038(5) 0.103(6) 0.010(5) 0.016(5) -0.002(5)
N(4) 0.051(5) 0.038(6) 0.054(5) -0.010(4) -0.002(4) -0.007(3)
N(5) 0.060(6) 0.043(5) 0.044(4) 0.017(4) 0.009(4) 0.000(4)
C(1) 0.056(6) 0.034(5) 0.023(4) -0.002(5) -0.018(4) 0.004(4)
C(2) 0.051(6) 0.044(6) 0.032(4) -0.006(5) -0.023(4) 0.002(4)
C(3) 0.036(5) 0.043(6) 0.028(4) 0.005(4) -0.003(3) -0.001(4)
C(4) 0.039(5) 0.038(5) 0.024(4) 0.007(4) -0.020(4) 0.008(4)
C(5) 0.045(6) 0.035(5) 0.032(4) 0.000(4) -0.016(4) -0.011(4)
C(6) 0.082(9) 0.036(6) 0.113(9) -0.011(6) -0.004(7) -0.035(6)
C(7) 0.068(8) 0.049(7) 0.082(7) 0.004(6) -0.013(6) 0.003(6)
C(8) 0.038(6) 0.045(6) 0.060(6) -0.015(5) 0.002(5) -0.018(5)
C(9) 0.072(9) 0.056(7) 0.065(7) 0.004(6) -0.008(6) -0.007(6)
C(10) 0.083(9) 0.045(7) 0.084(8) -0.001(6) -0.012(7) -0.001(6)
C(11) 0.048(6) 0.027(5) 0.061(5) 0.008(5) 0.011(5) -0.009(4)
C(12) 0.087(10) 0.039(7) 0.135(10) 0.002(6) 0.054(8) 0.004(7)

loop_
_atom_site_label
_atom_site_fract_x
_atom_site_fract_y
_atom_site_fract_z
_atom_site_U_iso_or_equiv
_atom_site_thermal_displace_type
_atom_site_calc_flag
_atom_site_occupancy
_atom_site_refinement_flags
Fe1 0.0000 0.5000 0.0000 0.0339(5) Uani d 0.50 S
S1 -0.3680(5) 0.7286(2) 0.0920(3) 0.095(1) Uani d 1.00 .
O1 0.1626(8) 0.5871(3) -0.0773(4) 0.042(2) Uani d 1.00 .
N1 0.1919(9) 0.5060(4) 0.1542(4) 0.038(2) Uani d 1.00 .
N2 0.508(1) 0.5278(4) 0.4678(4) 0.040(2) Uani d 1.00 .
N3 -0.082(1) 0.2416(5) 0.5753(8) 0.069(3) Uani d 1.00 .
N4 0.040(1) 0.4834(4) 0.5409(5) 0.048(3) Uani d 1.00 .
N5 -0.156(1) 0.5963(4) 0.0552(5) 0.049(3) Uani d 1.00 .
C1 0.278(1) 0.5721(5) 0.1909(6) 0.039(3) Uani d 1.00 .
C2 0.386(1) 0.5808(5) 0.2915(6) 0.044(3) Uani d 1.00 .
C3 0.405(1) 0.5155(5) 0.3609(6) 0.036(3) Uani d 1.00 .
C4 0.319(1) 0.4451(5) 0.3262(6) 0.035(2) Uani d 1.00 .
C5 0.218(1) 0.4436(5) 0.2240(6) 0.038(3) Uani d 1.00 .
C6 -0.149(2) 0.2802(6) 0.4836(9) 0.078(4) Uani d 1.00 .
C7 -0.113(1) 0.3599(6) 0.4653(8) 0.067(4) Uani d 1.00 .
C8 -0.004(1) 0.3992(5) 0.5466(7) 0.048(3) Uani d 1.00 .
C9 0.071(1) 0.3596(6) 0.6405(7) 0.065(4) Uani d 1.00 .
C10 0.027(2) 0.2800(6) 0.6510(8) 0.072(4) Uani d 1.00 .
C11 -0.246(1) 0.6515(5) 0.0685(7) 0.045(3) Uani d 1.00 .
C12 0.329(2) 0.5778(6) -0.1274(9) 0.084(4) Uani d 1.00 .
H1 0.2639 0.6187 0.1432 0.0476 Uiso calc 1.00 .
H2 0.4472 0.6304 0.3130 0.0509 Uiso calc 1.00 .
H3 0.3308 0.3982 0.3725 0.0413 Uiso calc 1.00 .
H4 0.1616 0.3937 0.1989 0.0439 Uiso calc 1.00 .
H5 -0.2263 0.2527 0.4236 0.0829 Uiso calc 1.00 .
H6 -0.1611 0.3876 0.3955 0.0744 Uiso calc 1.00 .
H7 0.1548 0.3857 0.6987 0.0765 Uiso calc 1.00 .
H8 0.0710 0.2500 0.7206 0.0877 Uiso calc 1.00 .
H9 0.3748 0.6268 -0.1555 0.0871 Uiso calc 1.00 .
H10 0.4268 0.5562 -0.0765 0.0871 Uiso calc 1.00 .
H11 0.3152 0.5420 -0.1911 0.0871 Uiso calc 1.00 .

loop_
_atom_type_symbol
_atom_type_oxidation_number
_atom_type_number_in_cell
_atom_type_scat_dispersion_real
_atom_type_scat_dispersion_imag
_atom_type_scat_source
Fe 0 2 0.346 0.844
;International Tables for Crystallography
(1992, Vol. C, Tables 4.2.6.8 and 6.1.1.1)
;
O 0 4 0.011 0.006
;International Tables for Crystallography
(1992, Vol. C, Tables 4.2.6.8 and 6.1.1.1)
;
C 0 48 0.003 0.002
;International Tables for Crystallography
(1992, Vol. C, Tables 4.2.6.8 and 6.1.1.1)
;
N 0 20 0.006 0.003
;International Tables for Crystallography
(1992, Vol. C, Tables 4.2.6.8 and 6.1.1.1)
;
S 0 4 0.125 0.123
;International Tables for Crystallography
(1992, Vol. C, Tables 4.2.6.8 and 6.1.1.1)
;
H 0 44 0.000 0.000
;International Tables for Crystallography
(1992, Vol. C, Table 6.1.1.2)
;

loop_
_geom_angle_atom_site_label_1
_geom_angle_atom_site_label_2
_geom_angle_atom_site_label_3
_geom_angle
_geom_angle_site_symmetry_1
_geom_angle_site_symmetry_2
_geom_angle_site_symmetry_3
_geom_angle_publ_flag
O(1) Fe(1) O(1) 180.0 1_555 1_555 3_565 yes
O(1) Fe(1) N(1) 89.9(2) 1_555 1_555 1_555 yes
O(1) Fe(1) N(1) 90.1(2) 1_555 1_555 3_565 yes
O(1) Fe(1) N(5) 85.9(2) 1_555 1_555 1_555 yes
O(1) Fe(1) N(5) 94.1(2) 1_555 1_555 3_565 yes
O(1) Fe(1) N(1) 90.1(2) 3_565 1_555 1_555 yes
O(1) Fe(1) N(1) 89.9(2) 3_565 1_555 3_565 yes
O(1) Fe(1) N(5) 94.1(2) 3_565 1_555 1_555 yes
O(1) Fe(1) N(5) 85.9(2) 3_565 1_555 3_565 yes
N(1) Fe(1) N(1) 180.0 1_555 1_555 3_565 yes
N(1) Fe(1) N(5) 91.1(3) 1_555 1_555 1_555 yes
N(1) Fe(1) N(5) 88.9(3) 1_555 1_555 3_565 yes
N(1) Fe(1) N(5) 88.9(3) 3_565 1_555 1_555 yes
N(1) Fe(1) N(5) 91.1(3) 3_565 1_555 3_565 yes
N(5) Fe(1) N(5) 180.0 1_555 1_555 3_565 yes
Fe(1) O(1) C(12) 129.0(5) 1_555 1_555 1_555 yes
Fe(1) O(1) H(9) 155.7(3) 1_555 1_555 1_555 no
Fe(1) O(1) H(10) 112.2(2) 1_555 1_555 1_555 no
Fe(1) O(1) H(11) 112.8(2) 1_555 1_555 1_555 no
C(12) O(1) H(9) 26.7(4) 1_555 1_555 1_555 no
C(12) O(1) H(10) 26.8(5) 1_555 1_555 1_555 no
C(12) O(1) H(11) 27.2(5) 1_555 1_555 1_555 no
H(9) O(1) H(10) 46.1(1) 1_555 1_555 1_555 no
H(9) O(1) H(11) 46.2(1) 1_555 1_555 1_555 no
H(10) O(1) H(11) 46.2(1) 1_555 1_555 1_555 no
Fe(1) N(1) C(1) 123.6(5) 1_555 1_555 1_555 yes
Fe(1) N(1) C(2) 150.9(4) 1_555 1_555 1_555 yes
Fe(1) N(1) C(4) 149.0(4) 1_555 1_555 1_555 yes
Fe(1) N(1) C(5) 121.6(5) 1_555 1_555 1_555 yes
Fe(1) N(1) H(1) 98.0(3) 1_555 1_555 1_555 no
Fe(1) N(1) H(4) 95.9(3) 1_555 1_555 1_555 no
C(1) N(1) C(2) 27.6(4) 1_555 1_555 1_555 yes
C(1) N(1) C(4) 86.8(4) 1_555 1_555 1_555 yes
C(1) N(1) C(5) 114.5(6) 1_555 1_555 1_555 yes
C(1) N(1) H(1) 25.7(3) 1_555 1_555 1_555 no
C(1) N(1) H(4) 140.4(5) 1_555 1_555 1_555 no
C(2) N(1) C(4) 59.3(3) 1_555 1_555 1_555 yes
C(2) N(1) C(5) 87.0(4) 1_555 1_555 1_555 yes
C(2) N(1) H(1) 53.3(2) 1_555 1_555 1_555 no
C(2) N(1) H(4) 112.8(3) 1_555 1_555 1_555 no
C(4) N(1) C(5) 27.7(4) 1_555 1_555 1_555 yes
C(4) N(1) H(1) 112.6(3) 1_555 1_555 1_555 no
C(4) N(1) H(4) 53.6(2) 1_555 1_555 1_555 no
C(5) N(1) H(1) 140.3(5) 1_555 1_555 1_555 no
C(5) N(1) H(4) 25.9(3) 1_555 1_555 1_555 no
H(1) N(1) H(4) 166.1(3) 1_555 1_555 1_555 no
N(2) N(2) C(2) 142.7(7) 3_666 1_555 1_555 yes
N(2) N(2) C(3) 112.2(8) 3_666 1_555 1_555 yes
N(2) N(2) C(3) 37.0(5) 3_666 1_555 3_666 yes
N(2) N(2) H(3) 88.1(5) 3_666 1_555 3_666 no
C(2) N(2) C(3) 31.5(4) 1_555 1_555 1_555 yes
C(2) N(2) C(3) 173.9(5) 1_555 1_555 3_666 yes
C(2) N(2) H(3) 126.9(3) 1_555 1_555 3_666 no
C(3) N(2) C(3) 149.2(4) 1_555 1_555 3_666 yes
C(3) N(2) H(3) 158.1(5) 1_555 1_555 3_666 no
C(3) N(2) H(3) 51.6(2) 3_666 1_555 3_666 no
C(6) N(3) C(7) 29.2(5) 1_555 1_555 1_555 yes
C(6) N(3) C(9) 89.1(6) 1_555 1_555 1_555 yes
C(6) N(3) C(10) 118.5(9) 1_555 1_555 1_555 yes
C(6) N(3) H(5) 24.9(4) 1_555 1_555 1_555 no
C(6) N(3) H(8) 145.3(7) 1_555 1_555 1_555 no
C(7) N(3) C(9) 59.9(4) 1_555 1_555 1_555 yes
C(7) N(3) C(10) 89.3(6) 1_555 1_555 1_555 yes
C(7) N(3) H(5) 54.0(3) 1_555 1_555 1_555 no
C(7) N(3) H(8) 116.1(4) 1_555 1_555 1_555 no
C(9) N(3) C(10) 29.4(5) 1_555 1_555 1_555 yes
C(9) N(3) H(5) 113.9(4) 1_555 1_555 1_555 no
C(9) N(3) H(8) 56.2(3) 1_555 1_555 1_555 no
C(10) N(3) H(5) 143.3(7) 1_555 1_555 1_555 no
C(10) N(3) H(8) 26.8(5) 1_555 1_555 1_555 no
H(5) N(3) H(8) 170.1(5) 1_555 1_555 1_555 no
N(4) N(4) C(8) 113.2(8) 3_566 1_555 1_555 yes
N(4) N(4) C(8) 36.7(5) 3_566 1_555 3_566 yes
N(4) N(4) C(9) 143.9(8) 3_566 1_555 1_555 yes
N(4) N(4) H(6) 88.4(7) 3_566 1_555 3_566 no
C(8) N(4) C(8) 149.9(4) 1_555 1_555 3_566 yes
C(8) N(4) C(9) 30.9(4) 1_555 1_555 1_555 yes
C(8) N(4) H(6) 158.0(5) 1_555 1_555 3_566 no
C(8) N(4) C(9) 177.7(5) 3_566 1_555 1_555 yes
C(8) N(4) H(6) 51.8(3) 3_566 1_555 3_566 no
C(9) N(4) H(6) 127.3(3) 1_555 1_555 3_566 no
Fe(1) N(5) C(11) 169.8(7) 1_555 1_555 1_555 yes
N(1) C(1) C(2) 126.0(7) 1_555 1_555 1_555 yes
N(1) C(1) C(3) 94.5(5) 1_555 1_555 1_555 yes
N(1) C(1) C(5) 32.9(3) 1_555 1_555 1_555 yes
N(1) C(1) H(1) 117.7(6) 1_555 1_555 1_555 no
N(1) C(1) H(2) 149.4(5) 1_555 1_555 1_555 no
C(2) C(1) C(3) 31.5(4) 1_555 1_555 1_555 yes
C(2) C(1) C(5) 93.1(5) 1_555 1_555 1_555 yes
C(2) C(1) H(1) 116.3(7) 1_555 1_555 1_555 no
C(2) C(1) H(2) 23.4(4) 1_555 1_555 1_555 no
C(3) C(1) C(5) 61.6(3) 1_555 1_555 1_555 yes
C(3) C(1) H(1) 147.8(6) 1_555 1_555 1_555 no
C(3) C(1) H(2) 54.8(2) 1_555 1_555 1_555 no
C(5) C(1) H(1) 150.6(6) 1_555 1_555 1_555 no
C(5) C(1) H(2) 116.4(4) 1_555 1_555 1_555 no
H(1) C(1) H(2) 92.9(5) 1_555 1_555 1_555 no
N(1) C(2) N(2) 123.3(4) 1_555 1_555 1_555 yes
N(1) C(2) C(1) 26.5(4) 1_555 1_555 1_555 yes
N(1) C(2) C(3) 90.5(5) 1_555 1_555 1_555 yes
N(1) C(2) C(4) 60.0(3) 1_555 1_555 1_555 yes
N(1) C(2) H(1) 52.1(2) 1_555 1_555 1_555 no
N(1) C(2) H(2) 148.6(6) 1_555 1_555 1_555 no
N(2) C(2) C(1) 149.7(6) 1_555 1_555 1_555 yes
N(2) C(2) C(3) 32.9(4) 1_555 1_555 1_555 yes
N(2) C(2) C(4) 63.3(3) 1_555 1_555 1_555 yes
N(2) C(2) H(1) 174.8(5) 1_555 1_555 1_555 no
N(2) C(2) H(2) 88.0(4) 1_555 1_555 1_555 no
C(1) C(2) C(3) 117.0(7) 1_555 1_555 1_555 yes
C(1) C(2) C(4) 86.5(5) 1_555 1_555 1_555 yes
C(1) C(2) H(1) 25.6(4) 1_555 1_555 1_555 no
C(1) C(2) H(2) 122.2(8) 1_555 1_555 1_555 no
C(3) C(2) C(4) 30.5(4) 1_555 1_555 1_555 yes
C(3) C(2) H(1) 142.6(6) 1_555 1_555 1_555 no
C(3) C(2) H(2) 120.8(7) 1_555 1_555 1_555 no
C(4) C(2) H(1) 112.1(4) 1_555 1_555 1_555 no
C(4) C(2) H(2) 151.3(6) 1_555 1_555 1_555 no
H(1) C(2) H(2) 96.5(5) 1_555 1_555 1_555 no
N(2) C(3) N(2) 30.8(4) 1_555 1_555 3_666 yes
N(2) C(3) C(1) 147.1(6) 1_555 1_555 1_555 yes
N(2) C(3) C(2) 115.7(7) 1_555 1_555 1_555 yes
N(2) C(3) C(4) 125.1(7) 1_555 1_555 1_555 yes
N(2) C(3) C(5) 155.5(6) 1_555 1_555 1_555 yes
N(2) C(3) H(2) 91.8(5) 1_555 1_555 1_555 no
N(2) C(3) H(3) 101.4(5) 1_555 1_555 1_555 no
N(2) C(3) C(1) 171.6(5) 3_666 1_555 1_555 yes
N(2) C(3) C(2) 145.5(6) 3_666 1_555 1_555 yes
N(2) C(3) C(4) 94.5(5) 3_666 1_555 1_555 yes
N(2) C(3) C(5) 124.8(4) 3_666 1_555 1_555 yes
N(2) C(3) H(2) 122.1(4) 3_666 1_555 1_555 no
N(2) C(3) H(3) 71.1(3) 3_666 1_555 1_555 no
C(1) C(3) C(2) 31.6(4) 1_555 1_555 1_555 yes
C(1) C(3) C(4) 87.7(5) 1_555 1_555 1_555 yes
C(1) C(3) C(5) 57.1(3) 1_555 1_555 1_555 yes
C(1) C(3) H(2) 55.5(3) 1_555 1_555 1_555 no
C(1) C(3) H(3) 111.3(4) 1_555 1_555 1_555 no
C(2) C(3) C(4) 119.2(6) 1_555 1_555 1_555 yes
C(2) C(3) C(5) 88.6(5) 1_555 1_555 1_555 yes
C(2) C(3) H(2) 23.9(3) 1_555 1_555 1_555 no
C(2) C(3) H(3) 142.9(6) 1_555 1_555 1_555 no
C(4) C(3) C(5) 30.6(4) 1_555 1_555 1_555 yes
C(4) C(3) H(2) 143.1(5) 1_555 1_555 1_555 no
C(4) C(3) H(3) 23.7(3) 1_555 1_555 1_555 no
C(5) C(3) H(2) 112.6(4) 1_555 1_555 1_555 no
C(5) C(3) H(3) 54.3(3) 1_555 1_555 1_555 no
H(2) C(3) H(3) 166.8(4) 1_555 1_555 1_555 no
N(1) C(4) C(2) 60.7(3) 1_555 1_555 1_555 yes
N(1) C(4) C(3) 91.0(5) 1_555 1_555 1_555 yes
N(1) C(4) C(5) 27.3(4) 1_555 1_555 1_555 yes
N(1) C(4) H(3) 147.9(6) 1_555 1_555 1_555 no
N(1) C(4) H(4) 52.6(2) 1_555 1_555 1_555 no
C(2) C(4) C(3) 30.3(4) 1_555 1_555 1_555 yes
C(2) C(4) C(5) 88.0(5) 1_555 1_555 1_555 yes
C(2) C(4) H(3) 151.4(6) 1_555 1_555 1_555 no
C(2) C(4) H(4) 113.2(3) 1_555 1_555 1_555 no
C(3) C(4) C(5) 118.3(7) 1_555 1_555 1_555 yes
C(3) C(4) H(3) 121.1(6) 1_555 1_555 1_555 no
C(3) C(4) H(4) 143.5(5) 1_555 1_555 1_555 no
C(5) C(4) H(3) 120.6(8) 1_555 1_555 1_555 no
C(5) C(4) H(4) 25.3(4) 1_555 1_555 1_555 no
H(3) C(4) H(4) 95.4(5) 1_555 1_555 1_555 no
N(1) C(5) C(1) 32.5(3) 1_555 1_555 1_555 yes
N(1) C(5) C(3) 93.8(5) 1_555 1_555 1_555 yes
N(1) C(5) C(4) 125.0(7) 1_555 1_555 1_555 yes
N(1) C(5) H(3) 149.1(6) 1_555 1_555 1_555 no
N(1) C(5) H(4) 117.0(7) 1_555 1_555 1_555 no
C(1) C(5) C(3) 61.3(3) 1_555 1_555 1_555 yes
C(1) C(5) C(4) 92.5(5) 1_555 1_555 1_555 yes
C(1) C(5) H(3) 116.6(4) 1_555 1_555 1_555 no
C(1) C(5) H(4) 149.5(6) 1_555 1_555 1_555 no
C(3) C(5) C(4) 31.1(4) 1_555 1_555 1_555 yes
C(3) C(5) H(3) 55.3(3) 1_555 1_555 1_555 no
C(3) C(5) H(4) 149.1(6) 1_555 1_555 1_555 no
C(4) C(5) H(3) 24.1(4) 1_555 1_555 1_555 no
C(4) C(5) H(4) 118.0(8) 1_555 1_555 1_555 no
H(3) C(5) H(4) 93.9(5) 1_555 1_555 1_555 no
N(3) C(6) C(7) 123.1(9) 1_555 1_555 1_555 yes
N(3) C(6) C(8) 92.1(6) 1_555 1_555 1_555 yes
N(3) C(6) C(10) 30.6(5) 1_555 1_555 1_555 yes
N(3) C(6) H(5) 120.7(10) 1_555 1_555 1_555 no
N(3) C(6) H(6) 146.6(7) 1_555 1_555 1_555 no
C(7) C(6) C(8) 31.0(5) 1_555 1_555 1_555 yes
C(7) C(6) C(10) 92.4(6) 1_555 1_555 1_555 yes
C(7) C(6) H(5) 116(1) 1_555 1_555 1_555 no
C(7) C(6) H(6) 23.6(5) 1_555 1_555 1_555 no
C(8) C(6) C(10) 61.4(4) 1_555 1_555 1_555 yes
C(8) C(6) H(5) 147.2(9) 1_555 1_555 1_555 no
C(8) C(6) H(6) 54.6(3) 1_555 1_555 1_555 no
C(10) C(6) H(5) 151.3(9) 1_555 1_555 1_555 no
C(10) C(6) H(6) 116.0(5) 1_555 1_555 1_555 no
H(5) C(6) H(6) 92.7(8) 1_555 1_555 1_555 no
N(3) C(7) C(6) 27.7(5) 1_555 1_555 1_555 yes
N(3) C(7) C(8) 89.7(6) 1_555 1_555 1_555 yes
N(3) C(7) C(9) 59.8(4) 1_555 1_555 1_555 yes
N(3) C(7) H(5) 53.6(3) 1_555 1_555 1_555 no
N(3) C(7) H(6) 150.0(8) 1_555 1_555 1_555 no
C(6) C(7) C(8) 117.4(9) 1_555 1_555 1_555 yes
C(6) C(7) C(9) 87.6(7) 1_555 1_555 1_555 yes
C(6) C(7) H(5) 25.8(5) 1_555 1_555 1_555 no
C(6) C(7) H(6) 122.3(10) 1_555 1_555 1_555 no
C(8) C(7) C(9) 29.9(5) 1_555 1_555 1_555 yes
C(8) C(7) H(5) 143.3(7) 1_555 1_555 1_555 no
C(8) C(7) H(6) 120.3(10) 1_555 1_555 1_555 no
C(9) C(7) H(5) 113.4(5) 1_555 1_555 1_555 no
C(9) C(7) H(6) 150.1(8) 1_555 1_555 1_555 no
H(5) C(7) H(6) 96.4(6) 1_555 1_555 1_555 no
N(4) C(8) N(4) 30.1(4) 1_555 1_555 3_566 yes
N(4) C(8) C(6) 155.1(6) 1_555 1_555 1_555 yes
N(4) C(8) C(7) 123.6(8) 1_555 1_555 1_555 yes
N(4) C(8) C(9) 116.1(7) 1_555 1_555 1_555 yes
N(4) C(8) C(10) 147.3(6) 1_555 1_555 1_555 yes
N(4) C(8) H(6) 99.1(5) 1_555 1_555 1_555 no
N(4) C(8) H(7) 92.4(5) 1_555 1_555 1_555 no
N(4) C(8) C(6) 125.0(5) 3_566 1_555 1_555 yes
N(4) C(8) C(7) 93.6(6) 3_566 1_555 1_555 yes
N(4) C(8) C(9) 146.0(7) 3_566 1_555 1_555 yes
N(4) C(8) C(10) 175.7(5) 3_566 1_555 1_555 yes
N(4) C(8) H(6) 69.1(3) 3_566 1_555 1_555 no
N(4) C(8) H(7) 122.4(4) 3_566 1_555 1_555 no
C(6) C(8) C(7) 31.5(5) 1_555 1_555 1_555 yes
C(6) C(8) C(9) 88.8(7) 1_555 1_555 1_555 yes
C(6) C(8) C(10) 57.5(4) 1_555 1_555 1_555 yes
C(6) C(8) H(6) 56.1(3) 1_555 1_555 1_555 no
C(6) C(8) H(7) 112.5(5) 1_555 1_555 1_555 no
C(7) C(8) C(9) 120.3(9) 1_555 1_555 1_555 yes
C(7) C(8) C(10) 89.0(6) 1_555 1_555 1_555 yes
C(7) C(8) H(6) 24.6(4) 1_555 1_555 1_555 no
C(7) C(8) H(7) 144.0(7) 1_555 1_555 1_555 no
C(9) C(8) C(10) 31.3(5) 1_555 1_555 1_555 yes
C(9) C(8) H(6) 144.9(7) 1_555 1_555 1_555 no
C(9) C(8) H(7) 23.7(4) 1_555 1_555 1_555 no
C(10) C(8) H(6) 113.6(4) 1_555 1_555 1_555 no
C(10) C(8) H(7) 55.0(3) 1_555 1_555 1_555 no
H(6) C(8) H(7) 168.3(5) 1_555 1_555 1_555 no
N(3) C(9) N(4) 123.1(5) 1_555 1_555 1_555 yes
N(3) C(9) C(7) 60.3(4) 1_555 1_555 1_555 yes
N(3) C(9) C(8) 90.0(6) 1_555 1_555 1_555 yes
N(3) C(9) C(10) 27.8(5) 1_555 1_555 1_555 yes
N(3) C(9) H(7) 147.8(8) 1_555 1_555 1_555 no
N(3) C(9) H(8) 52.2(3) 1_555 1_555 1_555 no
N(4) C(9) C(7) 62.8(4) 1_555 1_555 1_555 yes
N(4) C(9) C(8) 33.1(5) 1_555 1_555 1_555 yes
N(4) C(9) C(10) 150.8(7) 1_555 1_555 1_555 yes
N(4) C(9) H(7) 89.1(7) 1_555 1_555 1_555 no
N(4) C(9) H(8) 174.3(5) 1_555 1_555 1_555 no
C(7) C(9) C(8) 29.8(5) 1_555 1_555 1_555 yes
C(7) C(9) C(10) 88.0(7) 1_555 1_555 1_555 yes
C(7) C(9) H(7) 151.9(8) 1_555 1_555 1_555 no
C(7) C(9) H(8) 112.4(5) 1_555 1_555 1_555 no
C(8) C(9) C(10) 117.8(9) 1_555 1_555 1_555 yes
C(8) C(9) H(7) 122.2(10) 1_555 1_555 1_555 no
C(8) C(9) H(8) 142.1(7) 1_555 1_555 1_555 no
C(10) C(9) H(7) 120.0(9) 1_555 1_555 1_555 no
C(10) C(9) H(8) 24.5(5) 1_555 1_555 1_555 no
H(7) C(9) H(8) 95.7(6) 1_555 1_555 1_555 no
N(3) C(10) C(6) 30.9(5) 1_555 1_555 1_555 yes
N(3) C(10) C(8) 91.9(6) 1_555 1_555 1_555 yes
N(3) C(10) C(9) 122.8(9) 1_555 1_555 1_555 yes
N(3) C(10) H(7) 147.2(8) 1_555 1_555 1_555 no
N(3) C(10) H(8) 116(1) 1_555 1_555 1_555 no
C(6) C(10) C(8) 61.1(4) 1_555 1_555 1_555 yes
C(6) C(10) C(9) 92.0(7) 1_555 1_555 1_555 yes
C(6) C(10) H(7) 116.3(5) 1_555 1_555 1_555 no
C(6) C(10) H(8) 147.5(9) 1_555 1_555 1_555 no
C(8) C(10) C(9) 30.9(5) 1_555 1_555 1_555 yes
C(8) C(10) H(7) 55.3(3) 1_555 1_555 1_555 no
C(8) C(10) H(8) 151.1(8) 1_555 1_555 1_555 no
C(9) C(10) H(7) 24.4(4) 1_555 1_555 1_555 no
C(9) C(10) H(8) 120.3(10) 1_555 1_555 1_555 no
H(7) C(10) H(8) 96.1(7) 1_555 1_555 1_555 no
S(1) C(11) N(5) 177.9(8) 1_555 1_555 1_555 yes
O(1) C(12) H(9) 112.7(9) 1_555 1_555 1_555 no
O(1) C(12) H(10) 112.7(9) 1_555 1_555 1_555 no
O(1) C(12) H(11) 111(1) 1_555 1_555 1_555 no
H(9) C(12) H(10) 106(1) 1_555 1_555 1_555 no
H(9) C(12) H(11) 106(1) 1_555 1_555 1_555 no
H(10) C(12) H(11) 106.1(10) 1_555 1_555 1_555 no

loop_
_geom_bond_atom_site_label_1
_geom_bond_atom_site_label_2
_geom_bond_distance
_geom_bond_site_symmetry_1
_geom_bond_site_symmetry_2
_geom_bond_publ_flag
Fe(1) O(1) 2.143(6) 1_555 1_555 yes
Fe(1) O(1) 2.143(6) 1_555 3_565 yes
Fe(1) N(1) 2.217(5) 1_555 1_555 yes
Fe(1) N(1) 2.217(5) 1_555 3_565 yes
Fe(1) N(5) 2.121(7) 1_555 1_555 yes
Fe(1) N(5) 2.121(7) 1_555 3_565 yes
S(1) C(11) 1.616(9) 1_555 1_555 yes
O(1) C(12) 1.39(1) 1_555 1_555 yes
N(1) C(1) 1.338(9) 1_555 1_555 yes
N(1) C(2) 2.430(9) 1_555 1_555 yes
N(1) C(4) 2.414(9) 1_555 1_555 yes
N(1) C(5) 1.352(9) 1_555 1_555 yes
N(2) N(2) 1.23(1) 1_555 3_666 yes
N(2) C(2) 2.392(9) 1_555 1_555 yes
N(2) C(3) 1.441(9) 1_555 1_555 yes
N(2) C(3) 2.218(9) 1_555 3_666 yes
N(3) C(6) 1.33(1) 1_555 1_555 yes
N(3) C(7) 2.40(1) 1_555 1_555 yes
N(3) C(9) 2.39(1) 1_555 1_555 yes
N(3) C(10) 1.32(1) 1_555 1_555 yes
N(4) N(4) 1.23(1) 1_555 3_566 yes
N(4) C(8) 1.47(1) 1_555 1_555 yes
N(4) C(8) 2.25(1) 1_555 3_566 yes
N(4) C(9) 2.41(1) 1_555 1_555 yes
N(5) C(11) 1.156(10) 1_555 1_555 yes
C(1) C(2) 1.389(9) 1_555 1_555 yes
C(1) C(3) 2.365(9) 1_555 1_555 yes
C(1) C(5) 2.26(1) 1_555 1_555 yes
C(2) C(3) 1.38(1) 1_555 1_555 yes
C(2) C(4) 2.40(1) 1_555 1_555 yes
C(3) C(4) 1.39(1) 1_555 1_555 yes
C(3) C(5) 2.37(1) 1_555 1_555 yes
C(4) C(5) 1.369(9) 1_555 1_555 yes
C(6) C(7) 1.40(1) 1_555 1_555 yes
C(6) C(8) 2.37(1) 1_555 1_555 yes
C(6) C(10) 2.28(1) 1_555 1_555 yes
C(7) C(8) 1.37(1) 1_555 1_555 yes
C(7) C(9) 2.39(1) 1_555 1_555 yes
C(8) C(9) 1.38(1) 1_555 1_555 yes
C(8) C(10) 2.38(1) 1_555 1_555 yes
C(9) C(10) 1.40(1) 1_555 1_555 yes

loop_
_geom_contact_atom_site_label_1
_geom_contact_atom_site_label_2
_geom_contact_distance
_geom_contact_site_symmetry_1
_geom_contact_site_symmetry_2
O(1) N(3) 2.685(9) 1_555 2_555
O(1) C(6) 3.47(1) 1_555 2_555
N(2) N(4) 3.29(1) 1_555 3_666
N(2) C(7) 3.58(1) 1_555 3_566
N(3) C(12) 3.39(1) 1_555 2_545
N(3) C(11) 3.40(1) 1_555 2_545
N(3) N(5) 3.45(1) 1_555 2_545
N(4) C(4) 3.38(1) 1_555 3_566
N(4) C(4) 3.45(1) 1_555 1_555
N(4) C(3) 3.51(1) 1_555 3_566
N(4) C(3) 3.58(1) 1_555 1_555
C(1) C(9) 3.55(1) 1_555 3_566
C(2) C(8) 3.52(1) 1_555 3_566
C(3) C(8) 3.50(1) 1_555 3_566
C(5) C(12) 3.58(1) 1_555 3_665
